data_7029530
loop_
_publ_author_name
'Kinauer, Markus'
'Scheibel, Markus G.'
'Abbenseth, Josh'
'Heinemann, Frank W.'
'Stollberg, Peter'
'W\"urtele, Christian'
'Schneider, Sven'

_publ_section_title
;
 [IrCl{N(CHCHPtBu2)2}](-): a versatile source of the Ir(I)(PNP) pincer
 platform.
;
_journal_issue 11
_journal_name_full 'Dalton transactions (Cambridge, England : 2003)'
_journal_page_first 4506
_journal_page_last 4513
_journal_paper_doi 10.1039/c3dt53304b
_journal_volume 43
_journal_year 2014
_chemical_formula_sum 'C20 H40 Ir N O2 P2'
_chemical_formula_weight 580.67
_chemical_name_systematic
;
 ?
;
_space_group_crystal_system monoclinic
_space_group_IT_number 12
_space_group_name_Hall '-C 2y'
_space_group_name_H-M_alt 'C 1 2/m 1'
_symmetry_space_group_name_Hall '-C 2y'
_symmetry_space_group_name_H-M 'C 1 2/m 1'
_atom_sites_solution_hydrogens geom
_audit_creation_method SHELXL-2013
_cell_angle_alpha 90
_cell_angle_beta 111.39(3)
_cell_angle_gamma 90
_cell_formula_units_Z 2
_cell_length_a 13.917(3)
_cell_length_b 7.7210(15)
_cell_length_c 11.629(2)
_cell_measurement_reflns_used 7685
_cell_measurement_temperature 100(2)
_cell_measurement_theta_max 21.11
_cell_measurement_theta_min 2.38
_cell_volume 1163.5(5)
_computing_cell_refinement 'SAINT V7.68A'
_computing_data_collection 'APEX2 v2012.2'
_computing_data_reduction 'SAINT V7.68A'
_computing_molecular_graphics 'XP Version 5.1'
_computing_publication_material 'XP Version 5.1'
_computing_structure_refinement 'SHELXL-2013 (Sheldrick, 2013)'
_computing_structure_solution 'SHELXS-2012 (Sheldrick, 2012)'
_diffrn_ambient_temperature 100(2)
_diffrn_measured_fraction_theta_full 0.999
_diffrn_measured_fraction_theta_max 0.999
_diffrn_measurement_device_type 'Bruker Smart APEX II Quazar'
_diffrn_measurement_method 'omega and phi scans'
_diffrn_radiation_type AgK\a
_diffrn_radiation_wavelength 0.56086
_diffrn_reflns_av_R_equivalents 0.0592
_diffrn_reflns_av_unetI/netI 0.0260
_diffrn_reflns_Laue_measured_fraction_full 0.999
_diffrn_reflns_Laue_measured_fraction_max 0.999
_diffrn_reflns_limit_h_max 19
_diffrn_reflns_limit_h_min -19
_diffrn_reflns_limit_k_max 11
_diffrn_reflns_limit_k_min -11
_diffrn_reflns_limit_l_max 16
_diffrn_reflns_limit_l_min -16
_diffrn_reflns_number 19582
_diffrn_reflns_point_group_measured_fraction_full 0.999
_diffrn_reflns_point_group_measured_fraction_max 0.999
_diffrn_reflns_theta_full 19.665
_diffrn_reflns_theta_max 23.612
_diffrn_reflns_theta_min 2.381
_diffrn_source 'INCOATEC Ag Microsource'
_exptl_absorpt_coefficient_mu 3.203
_exptl_absorpt_correction_T_max 0.7459
_exptl_absorpt_correction_T_min 0.6594
_exptl_absorpt_correction_type multi-scan
_exptl_absorpt_process_details SADABS-2012/1
_exptl_crystal_colour red
_exptl_crystal_density_diffrn 1.657
_exptl_crystal_description block
_exptl_crystal_F_000 580
_exptl_crystal_size_max 0.090
_exptl_crystal_size_mid 0.080
_exptl_crystal_size_min 0.060
_refine_diff_density_max 1.260
_refine_diff_density_min -0.743
_refine_diff_density_rms 0.103
_refine_ls_extinction_method none
_refine_ls_goodness_of_fit_ref 1.064
_refine_ls_hydrogen_treatment constr
_refine_ls_matrix_type full
_refine_ls_number_parameters 126
_refine_ls_number_reflns 1891
_refine_ls_number_restraints 161
_refine_ls_restrained_S_all 1.047
_refine_ls_R_factor_all 0.0168
_refine_ls_R_factor_gt 0.0168
_refine_ls_shift/su_max 0.001
_refine_ls_shift/su_mean 0.000
_refine_ls_structure_factor_coef Fsqd
_refine_ls_weighting_details 'w=1/[\s^2^(Fo^2^)+(0.0215P)^2^] where P=(Fo^2^+2Fc^2^)/3'
_refine_ls_weighting_scheme calc
_refine_ls_wR_factor_gt 0.0370
_refine_ls_wR_factor_ref 0.0370
_reflns_Friedel_coverage 0.000
_reflns_number_gt 1891
_reflns_number_total 1891
_reflns_threshold_expression 'I > 2\s(I)'
_cod_data_source_file c3dt53304b.txt
_cod_data_source_block cw10_MSJA47
_cod_database_code 7029530
_shelx_space_group_comment
;
The symmetry employed for this shelxl refinement is uniquely defined
by the following loop, which should always be used as a source of
symmetry information in preference to the above space-group names.
They are only intended as comments.
;
_shelx_estimated_absorpt_t_min 0.761
_shelx_estimated_absorpt_t_max 0.831
_shelxl_version_number 2013-4

loop_
_space_group_symop_operation_xyz
'x, y, z'
'-x, y, -z'
'x+1/2, y+1/2, z'
'-x+1/2, y+1/2, -z'
'-x, -y, -z'
'x, -y, z'
'-x+1/2, -y+1/2, -z'
'x+1/2, -y+1/2, z'

loop_
_atom_site_label
_atom_site_type_symbol
_atom_site_fract_x
_atom_site_fract_y
_atom_site_fract_z
_atom_site_U_iso_or_equiv
_atom_site_adp_type
_atom_site_occupancy
_atom_site_site_symmetry_order
_atom_site_calc_flag
_atom_site_refinement_flags_posn
_atom_site_refinement_flags_adp
_atom_site_refinement_flags_occupancy
_atom_site_disorder_assembly
_atom_site_disorder_group
Ir1 Ir 0.0000 0.5000 0.5000 0.01278(5) Uani 1 4 d DS TU P . .
P1 P -0.13224(7) 0.45454(10) 0.30783(8) 0.01169(18) Uani 0.5 1 d D U P A -1
C3 C -0.0945(2) 0.5122(15) 0.1736(3) 0.0212(10) Uani 0.5 1 d D U P A -1
C4 C 0.0160(3) 0.4430(6) 0.2082(4) 0.0320(10) Uani 0.5 1 d D U P A -1
H4A H 0.0168 0.3182 0.2241 0.048 Uiso 0.5 1 calc R U P A -1
H4B H 0.0617 0.5023 0.2826 0.048 Uiso 0.5 1 calc R U P A -1
H4C H 0.0400 0.4642 0.1400 0.048 Uiso 0.5 1 calc R U P A -1
C5 C -0.0939(4) 0.7097(6) 0.1578(4) 0.0335(10) Uani 0.5 1 d D U P A -1
H5A H -0.0580 0.7388 0.1019 0.050 Uiso 0.5 1 calc R U P A -1
H5B H -0.0582 0.7640 0.2384 0.050 Uiso 0.5 1 calc R U P A -1
H5C H -0.1651 0.7522 0.1232 0.050 Uiso 0.5 1 calc R U P A -1
C6 C -0.1632(4) 0.4283(7) 0.0517(4) 0.0340(10) Uani 0.5 1 d D U P A -1
H6A H -0.2344 0.4687 0.0301 0.051 Uiso 0.5 1 calc R U P A -1
H6B H -0.1609 0.3021 0.0611 0.051 Uiso 0.5 1 calc R U P A -1
H6C H -0.1381 0.4605 -0.0139 0.051 Uiso 0.5 1 calc R U P A -1
C7 C -0.2629(3) 0.5335(4) 0.2929(3) 0.0156(9) Uani 0.5 1 d D U P A -1
C8 C -0.2615(3) 0.7306(5) 0.3120(4) 0.0280(9) Uani 0.5 1 d D U P A -1
H8A H -0.2588 0.7892 0.2384 0.042 Uiso 0.5 1 calc R U P A -1
H8B H -0.2006 0.7624 0.3839 0.042 Uiso 0.5 1 calc R U P A -1
H8C H -0.3240 0.7659 0.3259 0.042 Uiso 0.5 1 calc R U P A -1
C9 C -0.2860(3) 0.4473(5) 0.3991(4) 0.0230(8) Uani 0.5 1 d D U P A -1
H9A H -0.3511 0.4926 0.4013 0.035 Uiso 0.5 1 calc R U P A -1
H9B H -0.2299 0.4726 0.4775 0.035 Uiso 0.5 1 calc R U P A -1
H9C H -0.2917 0.3217 0.3860 0.035 Uiso 0.5 1 calc R U P A -1
C10 C -0.3487(3) 0.484(3) 0.1704(3) 0.024(2) Uani 0.5 1 d D U P A -1
H10A H -0.3413 0.5525 0.1032 0.036 Uiso 0.5 1 calc R U P A -1
H10B H -0.4161 0.5072 0.1758 0.036 Uiso 0.5 1 calc R U P A -1
H10C H -0.3432 0.3605 0.1541 0.036 Uiso 0.5 1 calc R U P A -1
N1 N 0.0000 0.2390(6) 0.5000 0.0124(9) Uani 0.25 1 d S U P A -1
O1 O 0.0329(3) 0.7346(4) 0.4659(3) 0.0248(7) Uani 0.5 1 d . U P A -1
C1 C -0.0704(2) 0.1431(4) 0.4028(3) 0.0141(6) Uani 0.5 1 d . U P A -1
H1 H -0.0691 0.0202 0.4069 0.017 Uiso 0.5 1 calc R U P A -1
C2 C -0.1398(3) 0.2225(5) 0.3036(3) 0.0157(6) Uani 0.5 1 d . U P A -1
H2 H -0.1886 0.1607 0.2372 0.019 Uiso 0.5 1 calc R U P A -1

loop_
_atom_site_aniso_label
_atom_site_aniso_U_11
_atom_site_aniso_U_22
_atom_site_aniso_U_33
_atom_site_aniso_U_23
_atom_site_aniso_U_13
_atom_site_aniso_U_12
Ir1 0.01223(7) 0.01392(7) 0.01148(7) 0.000 0.00348(5) 0.000
P1 0.0129(4) 0.0103(5) 0.0119(4) -0.0001(2) 0.0046(3) -0.0010(2)
C3 0.0200(13) 0.030(3) 0.0140(12) -0.003(2) 0.0073(10) -0.010(3)
C4 0.0240(19) 0.050(3) 0.027(2) -0.0045(17) 0.0153(16) -0.0085(16)
C5 0.044(3) 0.034(2) 0.021(2) 0.0068(17) 0.0099(19) -0.0117(19)
C6 0.032(2) 0.055(3) 0.0162(17) -0.0103(17) 0.0098(16) -0.0182(19)
C7 0.0151(13) 0.012(3) 0.0187(14) 0.0020(11) 0.0051(11) 0.0026(10)
C8 0.024(2) 0.0175(18) 0.039(2) 0.0002(16) 0.0079(18) 0.0051(15)
C9 0.0182(17) 0.031(2) 0.0233(17) 0.0040(13) 0.0121(15) 0.0018(13)
C10 0.0177(13) 0.029(6) 0.0211(14) 0.004(2) 0.0016(11) 0.001(2)
N1 0.011(2) 0.012(2) 0.013(2) -0.001(5) 0.0043(17) -0.002(6)
O1 0.032(2) 0.0136(13) 0.0249(17) 0.0041(12) 0.0059(13) -0.0066(12)
C1 0.0128(15) 0.0110(14) 0.0177(16) -0.0028(11) 0.0048(13) -0.0012(11)
C2 0.0140(15) 0.0141(15) 0.0175(16) -0.0030(12) 0.0039(13) -0.0024(12)

loop_
_atom_type_symbol
_atom_type_description
_atom_type_scat_dispersion_real
_atom_type_scat_dispersion_imag
_atom_type_scat_source
C C 0.0015 0.0009 'International Tables Vol C Tables 4.2.6.8 and 6.1.1.4'
H H 0.0000 0.0000 'International Tables Vol C Tables 4.2.6.8 and 6.1.1.4'
N N 0.0030 0.0019 'International Tables Vol C Tables 4.2.6.8 and 6.1.1.4'
O O 0.0056 0.0036 'International Tables Vol C Tables 4.2.6.8 and 6.1.1.4'
P P 0.0667 0.0580 'International Tables Vol C Tables 4.2.6.8 and 6.1.1.4'
Ir Ir -0.5977 5.4269 'International Tables Vol C Tables 4.2.6.8 and 6.1.1.4'

loop_
_geom_angle_atom_site_label_1
_geom_angle_atom_site_label_2
_geom_angle_atom_site_label_3
_geom_angle
_geom_angle_site_symmetry_1
_geom_angle_site_symmetry_3
O1 Ir1 O1 42.7(2) . 2_556
O1 Ir1 N1 158.66(11) . .
O1 Ir1 N1 158.66(11) 2_556 .
O1 Ir1 P1 96.11(10) . .
O1 Ir1 P1 99.93(10) 2_556 .
N1 Ir1 P1 81.40(2) . .
O1 Ir1 P1 99.93(10) . 2_556
O1 Ir1 P1 96.11(10) 2_556 2_556
N1 Ir1 P1 81.395(19) . 2_556
P1 Ir1 P1 162.79(4) . 2_556
C2 P1 C7 106.16(15) . .
C2 P1 C3 104.2(4) . .
C7 P1 C3 113.9(2) . .
C2 P1 Ir1 101.16(12) . .
C7 P1 Ir1 116.05(11) . .
C3 P1 Ir1 113.40(14) . .
C6 C3 C5 109.7(5) . .
C6 C3 C4 108.7(6) . .
C5 C3 C4 109.2(5) . .
C6 C3 P1 113.6(4) . .
C5 C3 P1 110.5(5) . .
C4 C3 P1 104.9(4) . .
C10 C7 C9 108.5(5) . .
C10 C7 C8 110.2(8) . .
C9 C7 C8 108.0(3) . .
C10 C7 P1 113.9(4) . .
C9 C7 P1 105.4(2) . .
C8 C7 P1 110.4(3) . .
C1 N1 Ir1 121.8(2) . .
O1 O1 Ir1 68.66(11) 2_556 .
C2 C1 N1 121.2(3) . .
C1 C2 P1 114.4(3) . .

loop_
_geom_bond_atom_site_label_1
_geom_bond_atom_site_label_2
_geom_bond_distance
_geom_bond_site_symmetry_2
Ir1 O1 1.945(3) .
Ir1 O1 1.945(3) 2_556
Ir1 N1 2.015(5) .
Ir1 P1 2.3461(13) .
Ir1 P1 2.3461(13) 2_556
P1 C2 1.794(4) .
P1 C7 1.866(3) .
P1 C3 1.873(4) .
C3 C6 1.534(6) .
C3 C5 1.536(12) .
C3 C4 1.537(6) .
C7 C10 1.536(7) .
C7 C9 1.536(5) .
C7 C8 1.537(5) .
N1 C1 1.407(4) .
O1 O1 1.415(7) 2_556
C1 C2 1.352(5) .
